data_2242045
loop_
_publ_author_name
'Smith, Robert W.'
'Holman, Darien'
'Villa, Eric M.'

_publ_section_title
;
 Crystal structure of Li~3~Ga(BO~3~)~2~
;
_journal_coeditor_code WM5356
_journal_issue 3
_journal_name_full 'Acta Crystallographica Section E'
_journal_page_first 456
_journal_page_last 458
_journal_paper_doi 10.1107/S205698901700295X
_journal_volume 73
_journal_year 2017
_chemical_formula_iupac 'Li3 Ga (B O3)2'
_chemical_formula_moiety 'B2 Ga Li3 O6'
_chemical_formula_sum 'B2 Ga Li3 O6'
_chemical_formula_weight 208.16
_chemical_name_common 'Lithium gallium borate'
_chemical_name_systematic
;
Trilithium gallium bis(orthoborate)
;
_space_group_crystal_system triclinic
_space_group_IT_number 2
_space_group_name_Hall '-P 1'
_space_group_name_H-M_alt 'P -1'
_symmetry_space_group_name_Hall '-P 1'
_symmetry_space_group_name_H-M 'P -1'
_atom_sites_solution_primary dual
_audit_creation_method
;
Olex2 1.2
(compiled 2016.09.09 svn.r3337 for OlexSys, GUI svn.r5227)
;
_cell_angle_alpha 73.346(6)
_cell_angle_beta 89.701(5)
_cell_angle_gamma 89.698(5)
_cell_formula_units_Z 2
_cell_length_a 4.8731(3)
_cell_length_b 6.2429(4)
_cell_length_c 8.0130(5)
_cell_measurement_reflns_used 1687
_cell_measurement_temperature 293(2)
_cell_measurement_theta_max 32.4450
_cell_measurement_theta_min 2.6490
_cell_volume 233.54(3)
_computing_cell_refinement
;
CrysAlis PRO (Rigaku Oxford Diffraction, 2015)
;
_computing_data_collection
;
CrysAlis PRO (Rigaku Oxford Diffraction, 2015)
;
_computing_data_reduction
;
CrysAlis PRO (Rigaku Oxford Diffraction, 2015)
;
_computing_molecular_graphics
;
<i>OLEX2</i> (Dolomanov <i>et al.</i>,  2009)
;
_computing_publication_material
;
<i>OLEX2</i> (Dolomanov <i>et al.</i>,  2009)
;
_computing_structure_refinement
;
SHELXL2014 (Sheldrick, 2015<i>b</i>)
;
_computing_structure_solution
;
SHELXT (Sheldrick, 2015<i>a</i>)
;
_diffrn_ambient_temperature 293(2)
_diffrn_measured_fraction_theta_full 0.996
_diffrn_measured_fraction_theta_max 0.982
_diffrn_measurement_device 'abstract diffractometer'
_diffrn_measurement_device_type 'Rigaku SCX mini diffractometer'
_diffrn_measurement_method '\w scans'
_diffrn_radiation_monochromator graphite
_diffrn_radiation_type MoK\a
_diffrn_radiation_wavelength 0.71073
_diffrn_reflns_av_R_equivalents 0.0288
_diffrn_reflns_limit_h_max 6
_diffrn_reflns_limit_h_min -6
_diffrn_reflns_limit_k_max 8
_diffrn_reflns_limit_k_min -8
_diffrn_reflns_limit_l_max 11
_diffrn_reflns_limit_l_min -11
_diffrn_reflns_number 2936
_diffrn_reflns_theta_full 26.000
_diffrn_reflns_theta_max 30.501
_diffrn_reflns_theta_min 2.653
_exptl_absorpt_coefficient_mu 5.836
_exptl_absorpt_correction_T_max 1.00000
_exptl_absorpt_correction_T_min 0.78506
_exptl_absorpt_correction_type multi-scan
_exptl_absorpt_process_details
;
(<i>CrysAlis PRO</i>; Rigaku Oxford Diffraction, 2015)
;
_exptl_crystal_colour 'clear light colourless'
_exptl_crystal_density_diffrn 2.960
_exptl_crystal_description plate
_exptl_crystal_F_000 196
_exptl_crystal_size_max 0.085
_exptl_crystal_size_mid 0.032
_exptl_crystal_size_min 0.013
_refine_diff_density_max 1.035
_refine_diff_density_min -0.761
_refine_ls_extinction_method none
_refine_ls_goodness_of_fit_ref 1.090
_refine_ls_hydrogen_treatment undef
_refine_ls_matrix_type full
_refine_ls_number_parameters 109
_refine_ls_number_reflns 1397
_refine_ls_number_restraints 0
_refine_ls_restrained_S_all 1.090
_refine_ls_R_factor_all 0.0326
_refine_ls_R_factor_gt 0.0279
_refine_ls_shift/su_max 0.000
_refine_ls_shift/su_mean 0.000
_refine_ls_structure_factor_coef Fsqd
_refine_ls_weighting_details 'w=1/[\s^2^(Fo^2^)+(0.0282P)^2^+0.1042P] where P=(Fo^2^+2Fc^2^)/3'
_refine_ls_weighting_scheme calc
_refine_ls_wR_factor_gt 0.0641
_refine_ls_wR_factor_ref 0.0667
_reflns_number_gt 1265
_reflns_number_total 1397
_reflns_threshold_expression 'I > 2\s(I)'
_cod_data_source_file wm5356sup1.cif
_cod_data_source_block I
_cod_database_code 2242045
_shelx_space_group_comment
;
The symmetry employed for this shelxl refinement is uniquely defined
by the following loop, which should always be used as a source of
symmetry information in preference to the above space-group names.
They are only intended as comments.
;

loop_
_space_group_symop_operation_xyz
'x, y, z'
'-x, -y, -z'

loop_
_atom_site_type_symbol
_atom_site_label
_atom_site_fract_x
_atom_site_fract_y
_atom_site_fract_z
_atom_site_U_iso_or_equiv
_atom_site_adp_type
_atom_site_calc_flag
_atom_site_occupancy
Ga Ga1 0.65937(6) 0.22951(4) 0.60906(4) 0.00968(10) Uani d 1
B B1 0.1691(6) 0.0135(5) 0.7454(4) 0.0088(5) Uani d 1
B B2 0.6631(6) 0.5014(5) 0.2489(4) 0.0094(5) Uani d 1
O O1 0.3037(4) 0.1391(3) 0.5958(2) 0.0116(4) Uani d 1
O O2 -0.1202(4) -0.0028(3) 0.7317(2) 0.0101(4) Uani d 1
O O3 0.2978(4) -0.0830(3) 0.8955(2) 0.0109(4) Uani d 1
O O4 0.7953(4) 0.3547(3) 0.3900(2) 0.0117(4) Uani d 1
O O5 0.3833(4) 0.5529(3) 0.2727(2) 0.0100(4) Uani d 1
O O6 0.7921(4) 0.5853(3) 0.0967(2) 0.0120(4) Uani d 1
Li Li1 0.1828(10) -0.3717(8) 1.0414(6) 0.0154(10) Uani d 1
Li Li2 1.1645(10) 0.2738(8) 0.3670(6) 0.0143(9) Uani d 1
Li Li3 0.6839(10) 0.8785(8) -0.0399(6) 0.0159(10) Uani d 1

loop_
_atom_site_aniso_label
_atom_site_aniso_U_11
_atom_site_aniso_U_22
_atom_site_aniso_U_33
_atom_site_aniso_U_12
_atom_site_aniso_U_13
_atom_site_aniso_U_23
Ga1 0.00877(15) 0.01034(15) 0.00789(15) -0.00023(10) 0.00130(10) 0.00064(10)
B1 0.0103(13) 0.0052(11) 0.0106(12) 0.0008(9) 0.0021(10) -0.0018(10)
B2 0.0091(13) 0.0088(12) 0.0095(12) -0.0013(10) 0.0002(10) -0.0013(10)
O1 0.0098(9) 0.0134(9) 0.0090(8) -0.0028(7) 0.0011(7) 0.0012(7)
O2 0.0068(8) 0.0105(8) 0.0098(8) 0.0013(6) 0.0002(7) 0.0020(7)
O3 0.0107(9) 0.0104(8) 0.0094(8) -0.0007(7) -0.0018(7) 0.0008(7)
O4 0.0110(9) 0.0138(9) 0.0066(8) 0.0017(7) 0.0012(7) 0.0030(7)
O5 0.0088(9) 0.0102(8) 0.0104(8) 0.0008(7) 0.0013(7) -0.0017(7)
O6 0.0136(9) 0.0114(9) 0.0088(8) -0.0001(7) 0.0029(7) 0.0005(7)
Li1 0.019(2) 0.013(2) 0.013(2) -0.0038(18) 0.0013(18) -0.0023(18)
Li2 0.012(2) 0.014(2) 0.013(2) -0.0009(17) 0.0008(17) 0.0009(17)
Li3 0.013(2) 0.017(2) 0.015(2) -0.0014(18) 0.0000(18) -0.0016(18)

loop_
_atom_type_symbol
_atom_type_description
_atom_type_scat_dispersion_real
_atom_type_scat_dispersion_imag
_atom_type_scat_source
B B 0.0013 0.0007 'International Tables Vol C Tables 4.2.6.8 and 6.1.1.4'
Ga Ga 0.2307 1.6083 'International Tables Vol C Tables 4.2.6.8 and 6.1.1.4'
Li Li -0.0003 0.0001 'International Tables Vol C Tables 4.2.6.8 and 6.1.1.4'
O O 0.0106 0.0060 'International Tables Vol C Tables 4.2.6.8 and 6.1.1.4'

loop_
_geom_angle_atom_site_label_1
_geom_angle_atom_site_label_2
_geom_angle_atom_site_label_3
_geom_angle_site_symmetry_1
_geom_angle_site_symmetry_3
_geom_angle
O1 Ga1 O2 . 1_655 111.84(8)
O1 Ga1 O5 . 2_666 102.08(8)
O1 Ga1 Li1 . 2_657 116.15(10)
O1 Ga1 Li2 . 2_766 124.51(10)
O1 Ga1 Li2 . 1_455 35.98(10)
O1 Ga1 Li2 . 2_756 86.55(10)
O1 Ga1 Li2 . . 133.42(11)
O1 Ga1 Li3 . 1_546 86.54(11)
O2 Ga1 O5 1_655 2_666 111.37(8)
O2 Ga1 Li1 1_655 2_657 76.62(10)
O2 Ga1 Li2 1_655 2_766 115.22(10)
O2 Ga1 Li2 1_655 1_455 135.30(11)
O2 Ga1 Li2 1_655 2_756 37.59(10)
O2 Ga1 Li2 1_655 . 77.78(10)
O2 Ga1 Li3 1_655 1_546 39.95(11)
O4 Ga1 O1 . . 109.76(8)
O4 Ga1 O2 . 1_655 110.94(8)
O4 Ga1 O5 . 2_666 110.54(8)
O4 Ga1 Li1 . 2_657 126.18(10)
O4 Ga1 Li2 . . 34.37(10)
O4 Ga1 Li2 . 2_756 96.01(11)
O4 Ga1 Li2 . 1_455 74.92(11)
O4 Ga1 Li2 . 2_766 78.99(10)
O4 Ga1 Li3 . 1_546 150.82(11)
O5 Ga1 Li1 2_666 2_657 34.75(10)
O5 Ga1 Li2 2_666 2_766 33.37(10)
O5 Ga1 Li2 2_666 1_455 106.86(11)
O5 Ga1 Li2 2_666 2_756 146.78(10)
O5 Ga1 Li2 2_666 . 116.90(11)
O5 Ga1 Li3 2_666 1_546 88.33(11)
Li1 Ga1 Li2 2_657 2_766 52.55(11)
Li2 Ga1 Li1 1_455 2_657 137.36(13)
Li2 Ga1 Li1 . 2_657 110.42(13)
Li2 Ga1 Li1 2_756 2_657 112.82(12)
Li2 Ga1 Li2 1_455 . 104.73(14)
Li2 Ga1 Li2 . 2_756 74.85(13)
Li2 Ga1 Li2 2_756 2_766 148.57(16)
Li2 Ga1 Li2 1_455 2_766 109.41(10)
Li2 Ga1 Li2 1_455 2_756 98.89(11)
Li2 Ga1 Li2 . 2_766 84.76(13)
Li3 Ga1 Li1 1_546 2_657 59.79(12)
Li3 Ga1 Li2 1_546 2_756 59.91(13)
Li3 Ga1 Li2 1_546 1_455 121.95(13)
Li3 Ga1 Li2 1_546 . 117.45(13)
Li3 Ga1 Li2 1_546 2_766 112.26(13)
O1 B1 O2 . . 115.8(2)
O1 B1 Li2 . 2_656 104.8(2)
O1 B1 Li3 . 2_666 113.6(2)
O2 B1 Li2 . 2_656 47.04(15)
O2 B1 Li3 . 2_666 111.9(2)
O3 B1 O1 . . 123.3(2)
O3 B1 O2 . . 120.9(2)
O3 B1 Li2 . 2_656 113.91(19)
O3 B1 Li3 . 2_666 42.00(16)
Li3 B1 Li2 2_666 2_656 141.61(18)
O4 B2 O5 . . 117.1(2)
O4 B2 Li1 . 2_656 106.0(2)
O4 B2 Li2 . 1_455 88.65(18)
O4 B2 Li3 . . 149.2(2)
O5 B2 Li1 . 2_656 119.8(2)
O5 B2 Li2 . 1_455 41.16(15)
O5 B2 Li3 . . 88.65(18)
O6 B2 O4 . . 121.2(2)
O6 B2 O5 . . 121.6(2)
O6 B2 Li1 . 2_656 40.79(15)
O6 B2 Li2 . 1_455 137.1(2)
O6 B2 Li3 . . 37.74(15)
Li1 B2 Li2 2_656 1_455 105.56(17)
Li1 B2 Li3 2_656 . 70.99(16)
Li3 B2 Li2 . 1_455 122.03(17)
Ga1 O1 Li2 . 1_455 109.59(17)
B1 O1 Ga1 . . 120.01(17)
B1 O1 Li2 . 1_455 129.9(2)
Ga1 O2 Li2 1_455 2_656 109.59(15)
Ga1 O2 Li3 1_455 1_446 103.87(16)
B1 O2 Ga1 . 1_455 123.74(16)
B1 O2 Li2 . 2_656 102.9(2)
B1 O2 Li3 . 1_446 114.5(2)
Li3 O2 Li2 1_446 2_656 99.6(2)
B1 O3 Li1 . . 120.6(2)
B1 O3 Li3 . 1_546 133.1(2)
B1 O3 Li3 . 2_666 110.7(2)
Li1 O3 Li3 . 2_666 108.2(2)
Li1 O3 Li3 . 1_546 95.7(2)
Li3 O3 Li3 1_546 2_666 81.0(2)
Ga1 O4 Li2 . . 112.52(17)
B2 O4 Ga1 . . 127.86(17)
B2 O4 Li2 . . 119.6(2)
Ga1 O5 Li1 2_666 1_564 113.47(16)
Ga1 O5 Li2 2_666 1_455 115.56(17)
B2 O5 Ga1 . 2_666 113.05(16)
B2 O5 Li1 . 1_564 110.1(2)
B2 O5 Li2 . 1_455 110.9(2)
Li2 O5 Li1 1_455 1_564 92.0(2)
B2 O6 Li1 . 2_656 112.8(2)
B2 O6 Li1 . 1_664 130.9(2)
B2 O6 Li3 . . 117.0(2)
Li1 O6 Li1 1_664 2_656 83.6(2)
Li3 O6 Li1 . 1_664 95.2(2)
Li3 O6 Li1 . 2_656 112.6(2)
B2 Li1 Ga1 2_656 2_657 150.65(19)
B2 Li1 Li2 2_656 1_446 115.6(2)
B2 Li1 Li3 2_656 1_446 107.8(2)
B2 Li1 Li3 2_656 2_666 117.46(19)
B2 Li1 Li3 2_656 1_546 81.65(18)
B2 Li1 Li3 2_656 2_656 54.76(14)
O3 Li1 Ga1 . 2_657 90.74(18)
O3 Li1 B2 . 2_656 81.99(18)
O3 Li1 O5 . 1_546 110.1(2)
O3 Li1 O6 . 2_656 108.0(2)
O3 Li1 O6 . 1_446 117.7(3)
O3 Li1 Li1 . 2_547 125.5(3)
O3 Li1 Li2 . 1_446 153.3(3)
O3 Li1 Li3 . 1_546 42.42(15)
O3 Li1 Li3 . 2_666 36.20(14)
O3 Li1 Li3 . 2_656 133.3(2)
O3 Li1 Li3 . 1_446 75.85(19)
O5 Li1 Ga1 1_546 2_657 31.78(9)
O5 Li1 B2 1_546 2_656 126.2(2)
O5 Li1 Li1 1_546 2_547 124.5(3)
O5 Li1 Li2 1_546 1_446 43.60(14)
O5 Li1 Li3 1_546 2_656 86.42(18)
O5 Li1 Li3 1_546 1_446 126.0(2)
O5 Li1 Li3 1_546 2_666 82.63(18)
O5 Li1 Li3 1_546 1_546 76.30(19)
O6 Li1 Ga1 1_446 2_657 95.39(18)
O6 Li1 Ga1 2_656 2_657 149.8(2)
O6 Li1 B2 2_656 2_656 26.37(10)
O6 Li1 B2 1_446 2_656 113.2(2)
O6 Li1 O5 2_656 1_546 118.0(2)
O6 Li1 O5 1_446 1_546 106.5(2)
O6 Li1 O6 1_446 2_656 96.4(2)
O6 Li1 Li1 2_656 2_547 48.01(17)
O6 Li1 Li1 1_446 2_547 48.35(17)
O6 Li1 Li2 2_656 1_446 92.4(2)
O6 Li1 Li2 1_446 1_446 75.35(18)
O6 Li1 Li3 2_656 1_546 103.7(2)
O6 Li1 Li3 1_446 2_666 106.1(2)
O6 Li1 Li3 2_656 2_666 143.8(2)
O6 Li1 Li3 1_446 1_546 155.5(3)
O6 Li1 Li3 2_656 1_446 109.5(2)
O6 Li1 Li3 1_446 1_446 41.90(15)
O6 Li1 Li3 1_446 2_656 96.9(2)
O6 Li1 Li3 2_656 2_656 33.21(13)
Li1 Li1 Ga1 2_547 2_657 136.1(3)
Li1 Li1 B2 2_547 2_656 67.7(2)
Li1 Li1 Li2 2_547 1_446 81.0(2)
Li1 Li1 Li3 2_547 2_656 57.4(2)
Li1 Li1 Li3 2_547 2_666 144.5(3)
Li1 Li1 Li3 2_547 1_546 149.2(3)
Li1 Li1 Li3 2_547 1_446 72.2(2)
Li2 Li1 Ga1 1_446 2_657 63.94(14)
Li2 Li1 Li3 1_446 2_656 60.89(16)
Li2 Li1 Li3 1_446 2_666 120.2(2)
Li3 Li1 Ga1 2_666 2_657 56.40(12)
Li3 Li1 Ga1 1_546 2_657 74.07(15)
Li3 Li1 Ga1 2_656 2_657 117.59(17)
Li3 Li1 Ga1 1_446 2_657 97.77(17)
Li3 Li1 Li2 1_546 1_446 117.0(2)
Li3 Li1 Li2 1_446 1_446 114.0(2)
Li3 Li1 Li3 2_666 2_656 156.5(2)
Li3 Li1 Li3 1_546 2_656 107.55(19)
Li3 Li1 Li3 1_446 2_656 129.60(18)
Li3 Li1 Li3 1_546 2_666 49.58(19)
Li3 Li1 Li3 1_446 2_666 73.05(19)
Li3 Li1 Li3 1_446 1_546 116.4(2)
Ga1 Li2 Ga1 . 2_756 105.15(13)
Ga1 Li2 Ga1 1_655 2_766 70.59(10)
Ga1 Li2 Ga1 . 2_766 95.24(13)
Ga1 Li2 Ga1 1_655 . 104.73(14)
Ga1 Li2 Ga1 1_655 2_756 81.11(11)
Ga1 Li2 Ga1 2_756 2_766 148.57(16)
Ga1 Li2 Li3 . 2_765 135.80(19)
Ga1 Li2 Li3 1_655 2_765 110.84(17)
B1 Li2 Ga1 2_656 1_655 136.51(18)
B1 Li2 Ga1 2_656 2_756 57.25(11)
B1 Li2 Ga1 2_656 2_766 152.84(18)
B1 Li2 Ga1 2_656 . 77.51(13)
B1 Li2 B2 2_656 1_655 135.2(2)
B1 Li2 Li1 2_656 1_664 97.11(18)
B1 Li2 Li3 2_656 2_765 58.70(14)
B2 Li2 Ga1 1_655 . 146.69(19)
B2 Li2 Ga1 1_655 2_756 100.55(15)
B2 Li2 Ga1 1_655 1_655 58.67(11)
B2 Li2 Ga1 1_655 2_766 53.11(10)
B2 Li2 Li1 1_655 1_664 59.61(14)
B2 Li2 Li3 1_655 2_765 76.46(16)
O1 Li2 Ga1 1_655 2_756 72.19(15)
O1 Li2 Ga1 1_655 . 75.30(16)
O1 Li2 Ga1 1_655 2_766 90.70(18)
O1 Li2 Ga1 1_655 1_655 34.43(10)
O1 Li2 B1 1_655 2_656 112.1(2)
O1 Li2 B2 1_655 1_655 93.10(19)
O1 Li2 O2 1_655 2_656 102.8(2)
O1 Li2 O5 1_655 1_655 105.5(2)
O1 Li2 Li1 1_655 1_664 149.9(3)
O1 Li2 Li3 1_655 2_765 124.6(2)
O2 Li2 Ga1 2_656 2_756 32.82(9)
O2 Li2 Ga1 2_656 . 102.44(18)
O2 Li2 Ga1 2_656 2_766 159.9(2)
O2 Li2 Ga1 2_656 1_655 113.13(19)
O2 Li2 B1 2_656 2_656 30.07(10)
O2 Li2 B2 2_656 1_655 110.6(2)
O2 Li2 Li1 2_656 1_664 99.0(2)
O2 Li2 Li3 2_656 2_765 39.36(13)
O4 Li2 Ga1 . . 33.11(10)
O4 Li2 Ga1 . 2_756 121.9(2)
O4 Li2 Ga1 . 1_655 131.9(2)
O4 Li2 Ga1 . 2_766 87.97(18)
O4 Li2 B1 . 2_656 71.58(17)
O4 Li2 B2 . 1_655 136.5(2)
O4 Li2 O1 . 1_655 107.7(2)
O4 Li2 O2 . 2_656 101.6(2)
O4 Li2 O5 . 1_655 108.5(2)
O4 Li2 Li1 . 1_664 87.7(2)
O4 Li2 Li3 . 2_765 117.1(2)
O5 Li2 Ga1 1_655 2_766 31.06(10)
O5 Li2 Ga1 1_655 1_655 74.16(15)
O5 Li2 Ga1 1_655 2_756 127.9(2)
O5 Li2 Ga1 1_655 . 125.0(2)
O5 Li2 B1 1_655 2_656 140.4(2)
O5 Li2 B2 1_655 1_655 27.93(10)
O5 Li2 O2 1_655 2_656 129.2(3)
O5 Li2 Li1 1_655 1_664 44.44(15)
O5 Li2 Li3 1_655 2_765 90.06(19)
Li1 Li2 Ga1 1_664 2_756 121.89(19)
Li1 Li2 Ga1 1_664 1_655 116.94(18)
Li1 Li2 Ga1 1_664 . 119.78(18)
Li1 Li2 Ga1 1_664 2_766 63.51(13)
Li1 Li2 Li3 1_664 2_765 64.81(16)
Li3 Li2 Ga1 2_765 2_766 120.57(17)
Li3 Li2 Ga1 2_765 2_756 57.29(12)
Ga1 Li3 Li1 1_564 2_666 63.82(13)
Ga1 Li3 Li2 1_564 2_765 62.79(13)
B1 Li3 Ga1 2_666 1_564 121.35(18)
B1 Li3 B2 2_666 . 69.64(14)
B1 Li3 Li1 2_666 2_666 57.56(14)
B1 Li3 Li1 2_666 1_564 106.5(2)
B1 Li3 Li1 2_666 1_664 80.20(17)
B1 Li3 Li2 2_666 2_765 150.9(2)
B2 Li3 Ga1 . 1_564 168.9(2)
B2 Li3 Li1 . 1_564 60.43(15)
B2 Li3 Li1 . 2_666 127.1(2)
B2 Li3 Li1 . 1_664 64.26(15)
B2 Li3 Li2 . 2_765 108.51(19)
O2 Li3 Ga1 1_664 1_564 36.18(10)
O2 Li3 B1 1_664 2_666 122.9(2)
O2 Li3 B2 1_664 . 141.0(2)
O2 Li3 Li1 1_664 2_666 77.94(18)
O2 Li3 Li1 1_664 1_564 130.1(2)
O2 Li3 Li1 1_664 1_664 80.86(19)
O2 Li3 Li2 1_664 2_765 41.01(14)
O2 Li3 Li3 1_664 2_675 118.1(3)
O3 Li3 Ga1 2_666 1_564 97.47(18)
O3 Li3 Ga1 1_564 1_564 73.34(15)
O3 Li3 B1 1_564 2_666 116.5(2)
O3 Li3 B1 2_666 2_666 27.27(10)
O3 Li3 B2 1_564 . 101.3(2)
O3 Li3 B2 2_666 . 92.9(2)
O3 Li3 O2 1_564 1_664 103.3(2)
O3 Li3 O2 2_666 1_664 112.5(2)
O3 Li3 O3 1_564 2_666 99.0(2)
O3 Li3 Li1 2_666 1_564 108.3(2)
O3 Li3 Li1 2_666 1_664 103.2(2)
O3 Li3 Li1 1_564 1_564 41.91(14)
O3 Li3 Li1 2_666 2_666 35.65(13)
O3 Li3 Li1 1_564 2_666 99.1(2)
O3 Li3 Li1 1_564 1_664 153.9(3)
O3 Li3 Li2 2_666 2_765 153.3(2)
O3 Li3 Li2 1_564 2_765 92.5(2)
O3 Li3 Li3 2_666 2_675 49.37(18)
O3 Li3 Li3 1_564 2_675 49.60(17)
O6 Li3 Ga1 . 1_564 149.2(2)
O6 Li3 B1 . 2_666 82.26(18)
O6 Li3 B2 . . 25.26(10)
O6 Li3 O2 . 1_664 115.8(3)
O6 Li3 O3 . 2_666 109.1(2)
O6 Li3 O3 . 1_564 116.1(3)
O6 Li3 Li1 . 1_564 74.64(19)
O6 Li3 Li1 . 1_664 42.94(15)
O6 Li3 Li1 . 2_666 135.9(2)
O6 Li3 Li2 . 2_765 86.9(2)
O6 Li3 Li3 . 2_675 126.2(3)
Li1 Li3 Ga1 1_564 1_564 112.15(18)
Li1 Li3 Ga1 1_664 1_564 116.62(19)
Li1 Li3 Li1 1_564 2_666 130.42(19)
Li1 Li3 Li1 1_664 1_564 116.4(2)
Li1 Li3 Li1 1_664 2_666 106.95(18)
Li1 Li3 Li2 1_564 2_765 96.3(2)
Li1 Li3 Li2 1_664 2_765 73.57(18)
Li2 Li3 Li1 2_765 2_666 118.79(19)
Li3 Li3 Ga1 2_675 1_564 83.1(2)
Li3 Li3 B1 2_675 2_666 70.0(2)
Li3 Li3 B2 2_675 . 100.9(3)
Li3 Li3 Li1 2_675 1_664 150.0(3)
Li3 Li3 Li1 2_675 2_666 59.6(2)
Li3 Li3 Li1 2_675 1_564 70.8(2)
Li3 Li3 Li2 2_675 2_765 136.2(3)

loop_
_geom_bond_atom_site_label_1
_geom_bond_atom_site_label_2
_geom_bond_site_symmetry_2
_geom_bond_distance
Ga1 O1 . 1.8385(18)
Ga1 O2 1_655 1.8440(18)
Ga1 O4 . 1.8272(18)
Ga1 O5 2_666 1.8759(18)
B1 O1 . 1.393(3)
B1 O2 . 1.421(3)
B1 O3 . 1.339(3)
B2 O4 . 1.393(3)
B2 O5 . 1.423(3)
B2 O6 . 1.336(3)

loop_
_geom_torsion_atom_site_label_1
_geom_torsion_atom_site_label_2
_geom_torsion_atom_site_label_3
_geom_torsion_atom_site_label_4
_geom_torsion_site_symmetry_1
_geom_torsion_site_symmetry_4
_geom_torsion
Ga1 O4 Li2 Ga1 . 2_766 -102.80(13)
Ga1 O4 Li2 Ga1 . 2_756 66.9(3)
Ga1 O4 Li2 Ga1 . 1_655 -41.4(3)
Ga1 O4 Li2 B1 . 2_656 95.37(14)
Ga1 O4 Li2 B2 . 1_655 -127.4(3)
Ga1 O4 Li2 O1 . 1_655 -12.7(3)
Ga1 O4 Li2 O2 . 2_656 95.0(2)
Ga1 O4 Li2 O5 . 1_655 -126.46(19)
Ga1 O4 Li2 Li1 . 1_664 -166.36(14)
Ga1 O4 Li2 Li3 . 2_765 133.58(18)
B2 O4 Li2 Ga1 . 2_766 75.0(2)
B2 O4 Li2 Ga1 . 2_756 -115.2(2)
B2 O4 Li2 Ga1 . 1_655 136.4(2)
B2 O4 Li2 Ga1 . . 177.8(3)
B2 O4 Li2 B1 . 2_656 -86.8(2)
B2 O4 Li2 B2 . 1_655 50.5(4)
B2 O4 Li2 O1 . 1_655 165.1(2)
B2 O4 Li2 O2 . 2_656 -87.2(3)
B2 O4 Li2 O5 . 1_655 51.4(3)
B2 O4 Li2 Li1 . 1_664 11.5(3)
B2 O4 Li2 Li3 . 2_765 -48.6(3)
O1 Ga1 O4 B2 . . 42.2(2)
O1 Ga1 O4 Li2 . . -140.21(19)
O1 B1 O2 Ga1 . 1_455 -38.0(3)
O1 B1 O2 Li2 . 2_656 86.5(3)
O1 B1 O2 Li3 . 1_446 -166.5(2)
O1 B1 O3 Li1 . . -143.3(3)
O1 B1 O3 Li3 . 2_666 89.1(3)
O1 B1 O3 Li3 . 1_546 -8.1(5)
O2 Ga1 O1 B1 1_655 . 48.3(2)
O2 Ga1 O1 Li2 1_655 1_455 -138.71(18)
O2 Ga1 O4 B2 1_655 . 166.3(2)
O2 Ga1 O4 Li2 1_655 . -16.1(2)
O2 B1 O1 Ga1 . . 165.44(16)
O2 B1 O1 Li2 . 1_455 -5.9(4)
O2 B1 O3 Li1 . . 38.4(4)
O2 B1 O3 Li3 . 2_666 -89.2(3)
O2 B1 O3 Li3 . 1_546 173.6(3)
O3 B1 O1 Ga1 . . -13.0(3)
O3 B1 O1 Li2 . 1_455 175.7(3)
O3 B1 O2 Ga1 . 1_455 140.4(2)
O3 B1 O2 Li2 . 2_656 -95.1(3)
O3 B1 O2 Li3 . 1_446 12.0(3)
O4 Ga1 O1 B1 . . 171.88(18)
O4 Ga1 O1 Li2 . 1_455 -15.1(2)
O4 B2 O5 Ga1 . 2_666 80.4(2)
O4 B2 O5 Li1 . 1_564 -151.6(2)
O4 B2 O5 Li2 . 1_455 -51.3(3)
O4 B2 O6 Li1 . 2_656 78.0(3)
O4 B2 O6 Li1 . 1_664 -23.9(4)
O4 B2 O6 Li3 . . -149.0(3)
O5 Ga1 O1 B1 2_666 . -70.85(19)
O5 Ga1 O1 Li2 2_666 1_455 102.13(18)
O5 Ga1 O4 B2 2_666 . -69.7(2)
O5 Ga1 O4 Li2 2_666 . 107.94(19)
O5 B2 O4 Ga1 . . -3.7(3)
O5 B2 O4 Li2 . . 178.8(2)
O5 B2 O6 Li1 . 2_656 -100.3(3)
O5 B2 O6 Li1 . 1_664 157.8(3)
O5 B2 O6 Li3 . . 32.7(4)
O6 B2 O4 Ga1 . . 177.91(18)
O6 B2 O4 Li2 . . 0.4(4)
O6 B2 O5 Ga1 . 2_666 -101.3(3)
O6 B2 O5 Li1 . 1_564 26.8(3)
O6 B2 O5 Li2 . 1_455 127.1(3)
Li1 Ga1 O1 B1 2_657 . -37.0(2)
Li1 Ga1 O1 Li2 2_657 1_455 135.94(19)
Li1 Ga1 O4 B2 2_657 . -105.3(2)
Li1 Ga1 O4 Li2 2_657 . 72.3(2)
Li1 B2 O4 Ga1 2_656 . -140.43(17)
Li1 B2 O4 Li2 2_656 . 42.1(3)
Li1 B2 O5 Ga1 2_656 2_666 -149.04(15)
Li1 B2 O5 Li1 2_656 1_564 -21.0(3)
Li1 B2 O5 Li2 2_656 1_455 79.3(3)
Li1 B2 O6 Li1 2_656 1_664 -101.9(3)
Li1 B2 O6 Li3 2_656 . 133.1(3)
Li2 Ga1 O1 B1 2_756 . 76.7(2)
Li2 Ga1 O1 B1 1_455 . -173.0(3)
Li2 Ga1 O1 B1 2_766 . -98.1(2)
Li2 Ga1 O1 B1 . . 142.1(2)
Li2 Ga1 O1 Li2 . 1_455 -44.96(17)
Li2 Ga1 O1 Li2 2_756 1_455 -110.28(16)
Li2 Ga1 O1 Li2 2_766 1_455 74.9(2)
Li2 Ga1 O4 B2 . . -177.6(3)
Li2 Ga1 O4 B2 2_766 . -80.7(2)
Li2 Ga1 O4 B2 2_756 . 130.6(2)
Li2 Ga1 O4 B2 1_455 . 33.0(2)
Li2 Ga1 O4 Li2 2_766 . 96.9(2)
Li2 Ga1 O4 Li2 2_756 . -51.7(2)
Li2 Ga1 O4 Li2 1_455 . -149.4(3)
Li2 B1 O1 Ga1 2_656 . -145.49(15)
Li2 B1 O1 Li2 2_656 1_455 43.1(4)
Li2 B1 O2 Ga1 2_656 1_455 -124.5(2)
Li2 B1 O2 Li3 2_656 1_446 107.0(2)
Li2 B1 O3 Li1 2_656 . -14.5(3)
Li2 B1 O3 Li3 2_656 1_546 120.7(3)
Li2 B1 O3 Li3 2_656 2_666 -142.1(2)
Li2 B2 O4 Ga1 1_455 . -34.6(2)
Li2 B2 O4 Li2 1_455 . 147.9(3)
Li2 B2 O5 Ga1 1_455 2_666 131.7(2)
Li2 B2 O5 Li1 1_455 1_564 -100.3(3)
Li2 B2 O6 Li1 1_455 1_664 -151.7(3)
Li2 B2 O6 Li1 1_455 2_656 -49.8(4)
Li2 B2 O6 Li3 1_455 . 83.2(4)
Li3 Ga1 O1 B1 1_546 . 16.7(2)
Li3 Ga1 O1 Li2 1_546 1_455 -170.3(2)
Li3 Ga1 O4 B2 1_546 . 162.9(3)
Li3 Ga1 O4 Li2 1_546 . -19.4(3)
Li3 B1 O1 Ga1 2_666 . 33.9(2)
Li3 B1 O1 Li2 2_666 1_455 -137.4(3)
Li3 B1 O2 Ga1 2_666 1_455 94.3(2)
Li3 B1 O2 Li2 2_666 2_656 -141.2(2)
Li3 B1 O2 Li3 2_666 1_446 -34.2(3)
Li3 B1 O3 Li1 2_666 . 127.6(3)
Li3 B1 O3 Li3 2_666 1_546 -97.2(3)
Li3 B2 O4 Ga1 . . 139.9(3)
Li3 B2 O4 Li2 . . -37.5(5)
Li3 B2 O5 Ga1 . 2_666 -81.93(16)
Li3 B2 O5 Li1 . 1_564 46.1(2)
Li3 B2 O5 Li2 . 1_455 146.4(2)
Li3 B2 O6 Li1 . 2_656 -133.1(3)
Li3 B2 O6 Li1 . 1_664 125.1(4)

_cod_database_fobs_code 2242045
